data_7135187
loop_
_publ_author_name
'Li, Lei'
'Fu, Bingjie'
'Zhao, Yue'
'Sun, Yue'
'Li, Yang'
'Jiang, Wenfeng'
'Bai, Wei'

_publ_section_title
;
 Synthesis and characterization of rhena-phenalenyl complexes.
;
_journal_issue 81
_journal_name_full 'Chemical communications (Cambridge, England)'
_journal_page_first 15858
_journal_page_last 15861
_journal_paper_doi 10.1039/d5cc03639a
_journal_volume 61
_journal_year 2025
_chemical_formula_moiety 'C53 H47 Cl2 P3 Re, C6 H14, O4 Re, C H4 O '
_chemical_formula_sum 'C60 H65 Cl2 O5 P3 Re2'
_chemical_formula_weight 1402.33
_space_group_crystal_system monoclinic
_space_group_IT_number 14
_space_group_name_Hall '-P 2yn'
_space_group_name_H-M_alt 'P 1 21/n 1'
_atom_sites_solution_hydrogens geom
_atom_sites_solution_primary dual
_audit_creation_date 2024-10-04
_audit_creation_method
;
Olex2 1.5
(compiled 2022.04.07 svn.rca3783a0 for OlexSys, GUI svn.r6498)
;
_audit_update_record
;
2025-08-04 deposited with the CCDC.	2025-09-05 downloaded from the CCDC.
;
_cell_angle_alpha 90
_cell_angle_beta 97.177(2)
_cell_angle_gamma 90
_cell_formula_units_Z 4
_cell_length_a 12.2713(6)
_cell_length_b 15.3656(8)
_cell_length_c 30.0068(15)
_cell_measurement_reflns_used 9923
_cell_measurement_temperature 149.0
_cell_measurement_theta_max 27.10
_cell_measurement_theta_min 2.42
_cell_volume 5613.6(5)
_computing_cell_refinement 'SAINT V8.40B (?, 2016)'
_computing_data_collection 'Bruker APEX2'
_computing_data_reduction 'SAINT V8.40B (?, 2016)'
_computing_molecular_graphics 'Olex2 1.5 (Dolomanov et al., 2009)'
_computing_publication_material 'Olex2 1.5 (Dolomanov et al., 2009)'
_computing_structure_refinement 'SHELXL 2018/3 (Sheldrick, 2015)'
_computing_structure_solution 'SHELXT 2014/5 (Sheldrick, 2014)'
_diffrn_ambient_temperature 149.0
_diffrn_measured_fraction_theta_full 0.997
_diffrn_measured_fraction_theta_max 0.997
_diffrn_measurement_device_type 'Bruker APEX-II CCD'
_diffrn_measurement_method '\f and \w scans'
_diffrn_radiation_type MoK\a
_diffrn_radiation_wavelength 0.71073
_diffrn_reflns_av_R_equivalents 0.0531
_diffrn_reflns_av_unetI/netI 0.0645
_diffrn_reflns_Laue_measured_fraction_full 0.997
_diffrn_reflns_Laue_measured_fraction_max 0.997
_diffrn_reflns_limit_h_max 14
_diffrn_reflns_limit_h_min -12
_diffrn_reflns_limit_k_max 18
_diffrn_reflns_limit_k_min -17
_diffrn_reflns_limit_l_max 35
_diffrn_reflns_limit_l_min -35
_diffrn_reflns_number 38522
_diffrn_reflns_point_group_measured_fraction_full 0.997
_diffrn_reflns_point_group_measured_fraction_max 0.997
_diffrn_reflns_theta_full 25.027
_diffrn_reflns_theta_max 25.027
_diffrn_reflns_theta_min 1.491
_diffrn_source_current 1.4
_diffrn_source_power 0.07
_diffrn_source_voltage 50.0
_diffrn_standards_number 0
_exptl_absorpt_coefficient_mu 4.537
_exptl_absorpt_correction_T_max 0.7456
_exptl_absorpt_correction_T_min 0.4563
_exptl_absorpt_correction_type multi-scan
_exptl_absorpt_process_details
;
SADABS-2016/2 (Bruker,2016/2) was used for absorption correction.
wR2(int) was 0.1272 before and 0.0646 after correction.
The Ratio of minimum to maximum transmission is 0.6120.
The \l/2 correction factor is Not present.
;
_exptl_crystal_colour 'metallic orangish orange'
_exptl_crystal_colour_lustre metallic
_exptl_crystal_colour_modifier orangish
_exptl_crystal_colour_primary orange
_exptl_crystal_density_diffrn 1.659
_exptl_crystal_description block
_exptl_crystal_F_000 2776
_exptl_crystal_size_max 0.15
_exptl_crystal_size_mid 0.11
_exptl_crystal_size_min 0.08
_refine_diff_density_max 3.113
_refine_diff_density_min -1.794
_refine_diff_density_rms 0.151
_refine_ls_extinction_method none
_refine_ls_goodness_of_fit_ref 1.019
_refine_ls_hydrogen_treatment constr
_refine_ls_matrix_type full
_refine_ls_number_parameters 656
_refine_ls_number_reflns 9901
_refine_ls_number_restraints 47
_refine_ls_restrained_S_all 1.026
_refine_ls_R_factor_all 0.0759
_refine_ls_R_factor_gt 0.0473
_refine_ls_shift/su_max 0.002
_refine_ls_shift/su_mean 0.000
_refine_ls_structure_factor_coef Fsqd
_refine_ls_weighting_details 'w=1/[\s^2^(Fo^2^)+(0.0345P)^2^+32.6679P] where P=(Fo^2^+2Fc^2^)/3'
_refine_ls_weighting_scheme calc
_refine_ls_wR_factor_gt 0.0942
_refine_ls_wR_factor_ref 0.1063
_reflns_Friedel_coverage 0.000
_reflns_number_gt 7308
_reflns_number_total 9901
_reflns_threshold_expression 'I > 2\s(I)'
_cod_data_source_file d5cc03639a2.cif
_cod_data_source_block 2
_cod_database_code 7135187
_shelx_shelxl_version_number 2018/3
_shelx_space_group_comment
;
The symmetry employed for this shelxl refinement is uniquely defined
by the following loop, which should always be used as a source of
symmetry information in preference to the above space-group names.
They are only intended as comments.
;
_shelx_estimated_absorpt_t_max 0.713
_shelx_estimated_absorpt_t_min 0.549
_olex2_refinement_description
;
1. Fixed Uiso
 At 1.2 times of:
  All C(H) groups, All C(H,H) groups
 At 1.5 times of:
  All C(H,H,H) groups, All O(H) groups
2. Restrained distances
 C59-C60 = C58-C59 = C58-C57 = C55-C57
 1.56 with sigma of 0.01
 C56-C55
 1.57 with sigma of 0.01
 C59-C60 \\sim C58-C59 \\sim C58-C57 \\sim C55-C57
 with sigma of 0.02
3. Uiso/Uaniso restraints and constraints
Uanis(C60) \\sim Ueq, Uanis(C59) \\sim Ueq, Uanis(C58) \\sim Ueq, Uanis(C57)
\\sim Ueq, Uanis(C55) \\sim Ueq: with sigma of 0.01 and sigma for terminal
atoms of 0.02
Uanis(C56) \\sim Ueq: with sigma of 0.01 and sigma for terminal atoms of 0.02
4.a Ternary CH refined with riding coordinates:
 C1(H1), C3(H3)
4.b Secondary CH2 refined with riding coordinates:
 C57(H57A,H57B), C59(H59A,H59B), C55(H55A,H55B), C58(H58A,H58B)
4.c Aromatic/amide H refined with riding coordinates:
 C18(H18), C27(H27), C21(H21), C8(H8), C30(H30), C17(H17), C19(H19), C20(H20),
 C44(H44), C53(H53), C12(H12), C23(H23), C49(H49), C14(H14), C25(H25), C34(H34),
  C24(H24), C26(H26), C32(H32), C9(H9), C10(H10), C31(H31), C13(H13), C50(H50),
 C51(H51), C42(H42), C52(H52), C38(H38), C33(H33), C45(H45), C39(H39), C40(H40),
  C36(H36), C37(H37), C47(H47), C46(H46)
4.d Idealised Me refined as rotating group:
 C15(H15A,H15B,H15C), C28(H28A,H28B,H28C), C41(H41A,H41B,H41C), C54(H54A,H54B,
 H54C), C60(H60A,H60B,H60C), C56(H56A,H56B,H56C)
4.e Idealised tetrahedral OH refined as rotating group:
 O1(H1A)
;
_olex2_submission_special_instructions 'No special instructions were received'

loop_
_space_group_symop_operation_xyz
'x, y, z'
'-x+1/2, y+1/2, -z+1/2'
'-x, -y, -z'
'x-1/2, -y-1/2, z-1/2'

loop_
_atom_site_label
_atom_site_type_symbol
_atom_site_fract_x
_atom_site_fract_y
_atom_site_fract_z
_atom_site_U_iso_or_equiv
_atom_site_adp_type
_atom_site_occupancy
_atom_site_site_symmetry_order
_atom_site_calc_flag
_atom_site_refinement_flags_posn
_atom_site_refinement_flags_adp
_atom_site_refinement_flags_occupancy
_atom_site_disorder_assembly
_atom_site_disorder_group
Re1 Re 0.89062(2) 0.24591(2) 0.62028(2) 0.02078(9) Uani 1 1 d . . . . .
Re2 Re 0.63275(3) 0.30124(3) 0.34664(2) 0.05786(15) Uani 1 1 d . . . . .
Cl1 Cl 1.00488(15) 0.26923(13) 0.56195(6) 0.0309(5) Uani 1 1 d . . . . .
P1 P 0.72735(15) 0.19578(12) 0.51296(6) 0.0224(4) Uani 1 1 d . . . . .
Cl2 Cl 0.98992(15) 0.10388(12) 0.63175(6) 0.0331(5) Uani 1 1 d . . . . .
P2 P 1.12977(15) 0.36808(13) 0.66031(6) 0.0259(4) Uani 1 1 d . . . . .
P3 P 0.79834(16) 0.18852(13) 0.68200(6) 0.0264(5) Uani 1 1 d . . . . .
C4 C 0.9010(5) 0.3563(5) 0.6488(2) 0.0236(16) Uani 1 1 d . . . . .
C29 C 1.2271(5) 0.2913(5) 0.6433(2) 0.0246(16) Uani 1 1 d . . . . .
C2 C 0.7578(5) 0.2942(5) 0.5928(2) 0.0231(16) Uani 1 1 d . . . . .
C48 C 0.7045(6) 0.0965(5) 0.6704(2) 0.0262(17) Uani 1 1 d . . . . .
C1 C 0.7426(5) 0.2076(4) 0.5721(2) 0.0201(15) Uani 1 1 d . . . . .
H1 H 0.689669 0.170819 0.586610 0.024 Uiso 1 1 calc R U . . .
C6 C 0.7368(6) 0.4412(5) 0.6224(2) 0.0263(17) Uani 1 1 d . . . . .
C18 C 0.4111(6) 0.1146(5) 0.4999(2) 0.0315(18) Uani 1 1 d . . . . .
H18 H 0.371260 0.068862 0.511836 0.038 Uiso 1 1 calc R U . . .
C7 C 0.6938(6) 0.3725(5) 0.5934(2) 0.0241(16) Uani 1 1 d . . . . .
C16 C 0.5820(6) 0.1873(5) 0.4939(2) 0.0236(16) Uani 1 1 d . . . . .
C5 C 0.8392(6) 0.4339(5) 0.6509(2) 0.0280(18) Uani 1 1 d . . . . .
C11 C 0.6752(6) 0.5190(5) 0.6241(2) 0.0316(19) Uani 1 1 d . . . . .
C27 C 0.7640(6) 0.0722(5) 0.4501(2) 0.0343(19) Uani 1 1 d . . . . .
H27 H 0.722912 0.109719 0.429185 0.041 Uiso 1 1 calc R U . . .
C21 C 0.5260(6) 0.2471(5) 0.4647(2) 0.0339(19) Uani 1 1 d . . . . .
H21 H 0.564947 0.292680 0.452294 0.041 Uiso 1 1 calc R U . . .
C15 C 0.7798(6) 0.2860(5) 0.4849(2) 0.0308(18) Uani 1 1 d . . . . .
H15A H 0.744044 0.339557 0.493220 0.046 Uiso 1 1 calc R U . . .
H15B H 0.764851 0.277397 0.452332 0.046 Uiso 1 1 calc R U . . .
H15C H 0.859200 0.290473 0.493677 0.046 Uiso 1 1 calc R U . . .
C8 C 0.5932(6) 0.3828(5) 0.5678(2) 0.0342(19) Uani 1 1 d . . . . .
H8 H 0.564734 0.336850 0.548579 0.041 Uiso 1 1 calc R U . . .
C30 C 1.2476(7) 0.2156(6) 0.6677(3) 0.041(2) Uani 1 1 d . . . . .
H30 H 1.208821 0.204203 0.692536 0.049 Uiso 1 1 calc R U . . .
C35 C 1.1978(6) 0.4144(5) 0.7117(3) 0.0314(18) Uani 1 1 d . . . . .
C17 C 0.5232(6) 0.1199(5) 0.5115(2) 0.0288(18) Uani 1 1 d . . . . .
H17 H 0.560488 0.078198 0.531164 0.035 Uiso 1 1 calc R U . . .
C28 C 1.1088(6) 0.4541(5) 0.6195(3) 0.037(2) Uani 1 1 d . . . . .
H28A H 1.180026 0.477993 0.614124 0.056 Uiso 1 1 calc R U . . .
H28B H 1.064381 0.500183 0.630876 0.056 Uiso 1 1 calc R U . . .
H28C H 1.070567 0.431056 0.591380 0.056 Uiso 1 1 calc R U . . .
C19 C 0.3563(6) 0.1745(6) 0.4715(3) 0.039(2) Uani 1 1 d . . . . .
H19 H 0.278832 0.170757 0.464121 0.047 Uiso 1 1 calc R U . . .
C20 C 0.4138(7) 0.2400(6) 0.4537(3) 0.044(2) Uani 1 1 d . . . . .
H20 H 0.375878 0.280887 0.433671 0.053 Uiso 1 1 calc R U . . .
C44 C 0.6134(6) 0.2935(5) 0.6822(3) 0.038(2) Uani 1 1 d . . . . .
H44 H 0.586169 0.262362 0.655749 0.045 Uiso 1 1 calc R U . . .
C3 C 1.0045(5) 0.3198(5) 0.6708(2) 0.0246(17) Uani 1 1 d . . . . .
H3 H 1.002421 0.301316 0.702682 0.029 Uiso 1 1 calc R U . . .
C53 C 0.7196(7) 0.0336(5) 0.6386(3) 0.037(2) Uani 1 1 d . . . . .
H53 H 0.779010 0.039293 0.621353 0.044 Uiso 1 1 calc R U . . .
C12 C 0.7171(7) 0.5877(5) 0.6528(3) 0.040(2) Uani 1 1 d . . . . .
H12 H 0.676314 0.640102 0.653653 0.048 Uiso 1 1 calc R U . . .
C23 C 0.8443(6) 0.0413(5) 0.5256(2) 0.0286(18) Uani 1 1 d . . . . .
H23 H 0.860177 0.057624 0.556261 0.034 Uiso 1 1 calc R U . . .
C49 C 0.6189(6) 0.0841(6) 0.6966(3) 0.038(2) Uani 1 1 d . . . . .
H49 H 0.607036 0.125447 0.719056 0.046 Uiso 1 1 calc R U . . .
C41 C 0.8919(6) 0.1473(5) 0.7290(2) 0.038(2) Uani 1 1 d . . . . .
H41A H 0.936269 0.100139 0.718589 0.057 Uiso 1 1 calc R U . . .
H41B H 0.849657 0.125115 0.752187 0.057 Uiso 1 1 calc R U . . .
H41C H 0.940282 0.194348 0.741475 0.057 Uiso 1 1 calc R U . . .
C14 C 0.8761(6) 0.5033(5) 0.6782(2) 0.0324(19) Uani 1 1 d . . . . .
H14 H 0.944366 0.498856 0.696874 0.039 Uiso 1 1 calc R U . . .
C25 C 0.8616(6) -0.0614(6) 0.4661(3) 0.039(2) Uani 1 1 d . . . . .
H25 H 0.887123 -0.115561 0.456173 0.046 Uiso 1 1 calc R U . . .
C22 C 0.7840(6) 0.0957(5) 0.4954(2) 0.0252(17) Uani 1 1 d . . . . .
C34 C 1.2830(6) 0.3051(6) 0.6063(2) 0.038(2) Uani 1 1 d . . . . .
H34 H 1.268874 0.356194 0.588672 0.045 Uiso 1 1 calc R U . . .
C24 C 0.8822(6) -0.0387(5) 0.5106(3) 0.035(2) Uani 1 1 d . . . . .
H24 H 0.922221 -0.077145 0.531404 0.042 Uiso 1 1 calc R U . . .
C26 C 0.8039(7) -0.0055(6) 0.4358(3) 0.041(2) Uani 1 1 d . . . . .
H26 H 0.791500 -0.020627 0.404936 0.049 Uiso 1 1 calc R U . . .
C32 C 1.3789(6) 0.1719(6) 0.6201(3) 0.039(2) Uani 1 1 d . . . . .
H32 H 1.431497 0.131114 0.612217 0.046 Uiso 1 1 calc R U . . .
C43 C 0.7141(7) 0.2709(5) 0.7051(3) 0.035(2) Uani 1 1 d . . . . .
C9 C 0.5320(6) 0.4593(6) 0.5695(3) 0.042(2) Uani 1 1 d . . . . .
H9 H 0.463248 0.465574 0.551405 0.051 Uiso 1 1 calc R U . . .
O3 O 0.6612(6) 0.3933(5) 0.3798(2) 0.080(2) Uani 1 1 d . . . . .
C10 C 0.5718(7) 0.5243(6) 0.5973(3) 0.042(2) Uani 1 1 d . . . . .
H10 H 0.528901 0.575447 0.598865 0.051 Uiso 1 1 calc R U . . .
C31 C 1.3242(7) 0.1563(6) 0.6562(3) 0.042(2) Uani 1 1 d . . . . .
H31 H 1.338767 0.104815 0.673493 0.051 Uiso 1 1 calc R U . . .
C13 C 0.8151(7) 0.5792(5) 0.6789(3) 0.040(2) Uani 1 1 d . . . . .
H13 H 0.842237 0.625882 0.697891 0.048 Uiso 1 1 calc R U . . .
C50 C 0.5516(7) 0.0117(6) 0.6899(3) 0.044(2) Uani 1 1 d . . . . .
H50 H 0.494643 0.003355 0.708165 0.053 Uiso 1 1 calc R U . . .
C51 C 0.5658(8) -0.0479(6) 0.6573(3) 0.051(2) Uani 1 1 d . . . . .
H51 H 0.517769 -0.096438 0.652407 0.061 Uiso 1 1 calc R U . . .
C42 C 0.7525(8) 0.3159(6) 0.7440(3) 0.057(3) Uani 1 1 d . . . . .
H42 H 0.821209 0.301119 0.760449 0.069 Uiso 1 1 calc R U . . .
C52 C 0.6502(8) -0.0372(6) 0.6316(3) 0.052(3) Uani 1 1 d . . . . .
H52 H 0.660688 -0.078469 0.608914 0.063 Uiso 1 1 calc R U . . .
C38 C 1.3125(7) 0.4817(6) 0.7896(3) 0.052(3) Uani 1 1 d . . . . .
H38 H 1.352467 0.503992 0.816335 0.063 Uiso 1 1 calc R U . . .
C33 C 1.3583(7) 0.2456(6) 0.5951(3) 0.043(2) Uani 1 1 d . . . . .
H33 H 1.396311 0.255823 0.569931 0.052 Uiso 1 1 calc R U . . .
O5 O 0.4953(7) 0.2877(6) 0.3356(3) 0.121(4) Uani 1 1 d . . . . .
C45 C 0.5521(8) 0.3595(6) 0.6966(4) 0.063(3) Uani 1 1 d . . . . .
H45 H 0.483701 0.374852 0.680027 0.075 Uiso 1 1 calc R U . . .
O2 O 0.6823(7) 0.2104(6) 0.3748(2) 0.095(3) Uani 1 1 d . . . . .
C39 C 1.3290(9) 0.5134(7) 0.7501(4) 0.075(4) Uani 1 1 d . . . . .
H39 H 1.379188 0.560112 0.748725 0.090 Uiso 1 1 calc R U . . .
C40 C 1.2742(8) 0.4796(6) 0.7101(3) 0.063(3) Uani 1 1 d . . . . .
H40 H 1.289609 0.501600 0.681961 0.075 Uiso 1 1 calc R U . . .
C36 C 1.1816(8) 0.3847(7) 0.7529(3) 0.062(3) Uani 1 1 d . . . . .
H36 H 1.129343 0.339819 0.755001 0.074 Uiso 1 1 calc R U . . .
O1 O 0.4161(9) 0.1361(8) 0.7746(4) 0.142(4) Uani 1 1 d . . . . .
H1A H 0.350627 0.129273 0.779346 0.213 Uiso 1 1 calc R U . . .
O01Q O 0.6848(10) 0.3075(6) 0.2969(3) 0.156(5) Uani 1 1 d . . . . .
C37 C 1.2385(8) 0.4175(8) 0.7918(3) 0.077(4) Uani 1 1 d . . . . .
H37 H 1.225611 0.394851 0.820162 0.093 Uiso 1 1 calc R U . . .
C47 C 0.6898(11) 0.3828(8) 0.7585(4) 0.088(4) Uani 1 1 d . . . . .
H47 H 0.716278 0.414311 0.784824 0.105 Uiso 1 1 calc R U . . .
C46 C 0.5902(10) 0.4038(8) 0.7353(5) 0.089(4) Uani 1 1 d . . . . .
H46 H 0.547324 0.448988 0.745933 0.106 Uiso 1 1 calc R U . . .
C54 C 0.4390(12) 0.2260(9) 0.7719(6) 0.133(7) Uani 1 1 d . . . . .
H54A H 0.440292 0.252498 0.801656 0.199 Uiso 1 1 calc R U . . .
H54B H 0.382038 0.253918 0.750877 0.199 Uiso 1 1 calc R U . . .
H54C H 0.510704 0.233943 0.761233 0.199 Uiso 1 1 calc R U . . .
C57 C 0.9923(14) 0.2989(11) 0.3953(6) 0.161(7) Uani 1 1 d D U . . .
H57A H 0.924877 0.328859 0.402115 0.193 Uiso 1 1 calc R U . . .
H57B H 1.013588 0.324721 0.367373 0.193 Uiso 1 1 calc R U . . .
C60 C 1.1962(12) 0.4427(12) 0.4925(4) 0.147(6) Uani 1 1 d D U . . .
H60A H 1.262252 0.458524 0.479054 0.220 Uiso 1 1 calc R U . . .
H60B H 1.214311 0.397321 0.515124 0.220 Uiso 1 1 calc R U . . .
H60C H 1.168138 0.494114 0.506711 0.220 Uiso 1 1 calc R U . . .
C59 C 1.1068(16) 0.4082(12) 0.4552(6) 0.201(9) Uani 1 1 d D U . . .
H59A H 1.113230 0.446107 0.428987 0.241 Uiso 1 1 calc R U . . .
H59B H 1.036197 0.424089 0.465797 0.241 Uiso 1 1 calc R U . . .
C55 C 0.9668(16) 0.2011(11) 0.3872(7) 0.182(8) Uani 1 1 d D U . . .
H55A H 0.947405 0.172797 0.414778 0.219 Uiso 1 1 calc R U . . .
H55B H 0.905843 0.192766 0.362659 0.219 Uiso 1 1 calc R U . . .
C58 C 1.0866(14) 0.3152(11) 0.4347(5) 0.153(7) Uani 1 1 d D U . . .
H58A H 1.073245 0.275759 0.459549 0.184 Uiso 1 1 calc R U . . .
H58B H 1.156041 0.296100 0.424149 0.184 Uiso 1 1 calc R U . . .
C56 C 1.0743(18) 0.1651(15) 0.3742(7) 0.223(10) Uani 1 1 d D U . . .
H56A H 1.081350 0.181210 0.343087 0.335 Uiso 1 1 calc R U . . .
H56B H 1.074570 0.101510 0.376963 0.335 Uiso 1 1 calc R U . . .
H56C H 1.136128 0.189329 0.394187 0.335 Uiso 1 1 calc R U . . .

loop_
_atom_site_aniso_label
_atom_site_aniso_U_11
_atom_site_aniso_U_22
_atom_site_aniso_U_33
_atom_site_aniso_U_23
_atom_site_aniso_U_13
_atom_site_aniso_U_12
Re1 0.01896(16) 0.02323(17) 0.01892(14) -0.00319(13) -0.00241(10) 0.00326(13)
Re2 0.0548(3) 0.0807(3) 0.0407(2) 0.0197(2) 0.01613(18) 0.0302(2)
Cl1 0.0266(10) 0.0398(13) 0.0264(9) -0.0028(8) 0.0035(8) 0.0028(8)
P1 0.0240(10) 0.0222(11) 0.0199(9) -0.0010(8) -0.0019(8) -0.0016(8)
Cl2 0.0341(11) 0.0302(11) 0.0325(10) -0.0016(9) -0.0061(8) 0.0121(9)
P2 0.0240(11) 0.0254(11) 0.0267(10) 0.0003(9) -0.0030(8) -0.0004(9)
P3 0.0261(11) 0.0326(12) 0.0194(9) -0.0019(9) -0.0008(8) -0.0018(9)
C4 0.018(4) 0.033(5) 0.019(3) 0.001(3) 0.002(3) 0.003(3)
C29 0.018(4) 0.030(4) 0.024(4) -0.003(3) -0.005(3) -0.002(3)
C2 0.023(4) 0.026(4) 0.021(4) -0.009(3) 0.002(3) -0.007(3)
C48 0.029(4) 0.020(4) 0.027(4) 0.002(3) -0.007(3) 0.000(3)
C1 0.021(4) 0.019(4) 0.019(3) -0.001(3) -0.002(3) -0.002(3)
C6 0.027(4) 0.022(4) 0.030(4) 0.000(3) 0.004(3) 0.009(3)
C18 0.028(5) 0.031(5) 0.036(4) -0.004(4) 0.003(4) -0.005(4)
C7 0.023(4) 0.024(4) 0.025(4) -0.008(3) 0.006(3) 0.004(3)
C16 0.026(4) 0.023(4) 0.022(4) -0.005(3) 0.001(3) 0.001(3)
C5 0.024(4) 0.029(5) 0.031(4) -0.006(4) 0.005(3) 0.005(3)
C11 0.033(5) 0.030(5) 0.031(4) -0.005(4) 0.003(4) 0.006(4)
C27 0.046(5) 0.033(5) 0.024(4) -0.005(4) 0.004(4) -0.002(4)
C21 0.028(4) 0.036(5) 0.036(4) 0.016(4) -0.003(3) -0.003(4)
C15 0.030(4) 0.029(4) 0.030(4) 0.005(4) -0.009(3) -0.005(4)
C8 0.033(5) 0.037(5) 0.031(4) -0.005(4) -0.002(4) 0.004(4)
C30 0.036(5) 0.047(6) 0.043(5) 0.009(4) 0.014(4) 0.003(4)
C35 0.025(4) 0.030(5) 0.037(4) 0.000(4) -0.005(3) 0.004(4)
C17 0.032(5) 0.030(5) 0.023(4) -0.001(3) -0.005(3) 0.001(4)
C28 0.035(5) 0.031(5) 0.043(5) 0.012(4) -0.004(4) 0.002(4)
C19 0.019(4) 0.055(6) 0.041(5) -0.010(4) -0.003(4) -0.005(4)
C20 0.030(5) 0.057(6) 0.042(5) 0.021(5) -0.005(4) 0.003(4)
C44 0.033(5) 0.037(5) 0.043(5) -0.002(4) 0.005(4) 0.001(4)
C3 0.022(4) 0.036(5) 0.016(3) 0.003(3) 0.001(3) 0.001(3)
C53 0.048(5) 0.030(5) 0.031(4) -0.002(4) -0.001(4) -0.005(4)
C12 0.052(6) 0.029(5) 0.039(5) -0.003(4) 0.008(4) 0.007(4)
C23 0.024(4) 0.031(5) 0.030(4) -0.003(4) 0.001(3) -0.001(3)
C49 0.031(5) 0.047(6) 0.034(4) -0.003(4) -0.004(4) -0.002(4)
C41 0.034(5) 0.045(5) 0.031(4) 0.009(4) -0.007(4) -0.006(4)
C14 0.029(5) 0.035(5) 0.031(4) -0.011(4) -0.007(3) 0.002(4)
C25 0.033(5) 0.034(5) 0.053(5) -0.017(4) 0.019(4) -0.001(4)
C22 0.023(4) 0.027(4) 0.025(4) -0.005(3) 0.002(3) -0.001(3)
C34 0.038(5) 0.045(6) 0.030(4) -0.001(4) 0.000(4) 0.004(4)
C24 0.019(4) 0.036(5) 0.051(5) 0.005(4) 0.006(4) 0.004(4)
C26 0.051(6) 0.047(6) 0.028(4) -0.018(4) 0.013(4) -0.005(5)
C32 0.025(5) 0.037(5) 0.054(5) -0.015(5) 0.003(4) 0.005(4)
C43 0.041(5) 0.034(5) 0.035(4) -0.014(4) 0.016(4) -0.012(4)
C9 0.022(5) 0.041(6) 0.060(6) 0.002(5) -0.009(4) 0.017(4)
O3 0.075(5) 0.077(6) 0.093(6) -0.026(4) 0.035(4) -0.004(4)
C10 0.031(5) 0.034(5) 0.061(6) -0.001(5) 0.002(4) 0.014(4)
C31 0.044(5) 0.031(5) 0.054(5) 0.007(4) 0.011(4) 0.014(4)
C13 0.051(6) 0.034(5) 0.033(4) -0.013(4) 0.000(4) -0.001(4)
C50 0.027(5) 0.056(6) 0.050(5) 0.003(5) 0.002(4) -0.009(4)
C51 0.058(6) 0.046(6) 0.044(5) 0.005(5) -0.010(5) -0.018(5)
C42 0.045(6) 0.075(7) 0.056(6) -0.043(6) 0.022(5) -0.028(5)
C52 0.081(7) 0.036(6) 0.038(5) -0.006(4) 0.000(5) -0.010(5)
C38 0.041(6) 0.053(7) 0.059(6) -0.024(5) -0.014(5) 0.004(5)
C33 0.037(5) 0.056(6) 0.038(5) -0.001(5) 0.013(4) 0.004(5)
O5 0.086(6) 0.138(8) 0.126(8) -0.050(7) -0.039(5) 0.053(6)
C45 0.043(6) 0.050(7) 0.100(8) -0.013(6) 0.028(6) 0.011(5)
O2 0.115(7) 0.111(7) 0.055(5) 0.023(5) -0.006(4) 0.047(6)
C39 0.078(8) 0.063(8) 0.076(8) 0.004(6) -0.026(6) -0.047(6)
C40 0.075(7) 0.057(7) 0.052(6) 0.010(5) -0.010(5) -0.041(6)
C36 0.060(7) 0.079(8) 0.041(5) -0.001(5) -0.014(5) -0.037(6)
O1 0.114(9) 0.159(11) 0.153(10) 0.000(9) 0.014(8) 0.028(8)
O01Q 0.292(14) 0.084(7) 0.123(8) 0.038(6) 0.151(9) 0.065(8)
C37 0.062(7) 0.126(11) 0.038(5) 0.001(6) -0.012(5) -0.038(7)
C47 0.085(9) 0.093(10) 0.091(9) -0.068(8) 0.036(7) -0.035(8)
C46 0.068(9) 0.063(8) 0.143(12) -0.058(8) 0.047(8) -0.009(7)
C54 0.116(13) 0.054(9) 0.22(2) 0.014(11) -0.027(12) -0.013(8)
C57 0.138(10) 0.176(11) 0.173(10) -0.005(9) 0.037(8) -0.019(8)
C60 0.114(10) 0.257(16) 0.073(8) 0.076(10) 0.023(8) -0.004(11)
C59 0.196(12) 0.209(12) 0.204(12) 0.026(9) 0.055(9) -0.015(9)
C55 0.168(11) 0.189(12) 0.187(11) 0.027(9) 0.014(9) -0.005(9)
C58 0.143(10) 0.190(11) 0.130(9) 0.022(8) 0.026(8) 0.015(8)
C56 0.263(18) 0.224(18) 0.193(16) 0.030(14) 0.066(15) 0.047(15)

loop_
_atom_type_symbol
_atom_type_description
_atom_type_scat_dispersion_real
_atom_type_scat_dispersion_imag
_atom_type_scat_source
C C 0.0033 0.0016 'International Tables Vol C Tables 4.2.6.8 and 6.1.1.4'
H H 0.0000 0.0000 'International Tables Vol C Tables 4.2.6.8 and 6.1.1.4'
Cl Cl 0.1484 0.1585 'International Tables Vol C Tables 4.2.6.8 and 6.1.1.4'
O O 0.0106 0.0060 'International Tables Vol C Tables 4.2.6.8 and 6.1.1.4'
P P 0.1023 0.0942 'International Tables Vol C Tables 4.2.6.8 and 6.1.1.4'
Re Re -1.0185 7.2310 'International Tables Vol C Tables 4.2.6.8 and 6.1.1.4'

loop_
_geom_angle_atom_site_label_1
_geom_angle_atom_site_label_2
_geom_angle_atom_site_label_3
_geom_angle
_geom_angle_site_symmetry_1
_geom_angle_site_symmetry_3
_geom_angle_publ_flag
Cl1 Re1 Cl2 84.94(6) . . ?
Cl1 Re1 P3 166.04(7) . . ?
P3 Re1 Cl2 81.10(7) . . ?
C4 Re1 Cl1 100.5(2) . . ?
C4 Re1 Cl2 135.5(2) . . ?
C4 Re1 P3 89.6(2) . . ?
C4 Re1 C1 121.7(3) . . ?
C4 Re1 C3 40.5(3) . . ?
C2 Re1 Cl1 100.0(2) . . ?
C2 Re1 Cl2 141.6(2) . . ?
C2 Re1 P3 91.0(2) . . ?
C2 Re1 C4 81.4(3) . . ?
C2 Re1 C1 40.4(3) . . ?
C2 Re1 C3 122.0(3) . . ?
C1 Re1 Cl1 93.96(18) . . ?
C1 Re1 Cl2 101.54(18) . . ?
C1 Re1 P3 88.79(18) . . ?
C3 Re1 Cl1 92.66(18) . . ?
C3 Re1 Cl2 95.56(18) . . ?
C3 Re1 P3 88.77(18) . . ?
C3 Re1 C1 162.1(2) . . ?
O5 Re2 O3 109.6(4) . . ?
O5 Re2 O2 106.4(5) . . ?
O5 Re2 O01Q 108.1(6) . . ?
O2 Re2 O3 110.4(4) . . ?
O01Q Re2 O3 112.8(4) . . ?
O01Q Re2 O2 109.4(4) . . ?
C1 P1 C16 107.5(3) . . ?
C1 P1 C15 113.3(3) . . ?
C1 P1 C22 112.7(3) . . ?
C15 P1 C16 107.8(3) . . ?
C15 P1 C22 110.6(3) . . ?
C22 P1 C16 104.4(3) . . ?
C29 P2 C35 104.4(3) . . ?
C28 P2 C29 109.4(4) . . ?
C28 P2 C35 107.6(4) . . ?
C3 P2 C29 113.4(3) . . ?
C3 P2 C35 109.4(3) . . ?
C3 P2 C28 112.1(3) . . ?
C48 P3 Re1 118.2(2) . . ?
C41 P3 Re1 113.9(3) . . ?
C41 P3 C48 101.6(3) . . ?
C41 P3 C43 106.2(4) . . ?
C43 P3 Re1 112.0(3) . . ?
C43 P3 C48 103.6(3) . . ?
C5 C4 Re1 139.9(5) . . ?
C5 C4 C3 137.6(7) . . ?
C3 C4 Re1 82.3(4) . . ?
C30 C29 P2 119.1(6) . . ?
C30 C29 C34 118.4(7) . . ?
C34 C29 P2 122.5(6) . . ?
C1 C2 Re1 83.4(4) . . ?
C7 C2 Re1 140.1(5) . . ?
C7 C2 C1 136.2(6) . . ?
C53 C48 P3 122.4(6) . . ?
C53 C48 C49 117.8(7) . . ?
C49 C48 P3 119.7(6) . . ?
Re1 C1 H1 112.6 . . ?
P1 C1 Re1 130.2(4) . . ?
P1 C1 H1 112.6 . . ?
C2 C1 Re1 56.2(3) . . ?
C2 C1 P1 120.5(5) . . ?
C2 C1 H1 112.6 . . ?
C7 C6 C5 122.4(6) . . ?
C11 C6 C7 119.2(6) . . ?
C11 C6 C5 118.4(7) . . ?
C17 C18 H18 119.6 . . ?
C19 C18 H18 119.6 . . ?
C19 C18 C17 120.7(7) . . ?
C6 C7 C2 117.8(6) . . ?
C8 C7 C2 122.7(6) . . ?
C8 C7 C6 119.5(6) . . ?
C21 C16 P1 122.8(6) . . ?
C21 C16 C17 119.2(7) . . ?
C17 C16 P1 117.9(5) . . ?
C4 C5 C6 118.2(6) . . ?
C14 C5 C4 122.4(7) . . ?
C14 C5 C6 119.3(7) . . ?
C12 C11 C6 119.7(7) . . ?
C12 C11 C10 122.2(7) . . ?
C10 C11 C6 118.1(7) . . ?
C22 C27 H27 120.0 . . ?
C26 C27 H27 120.0 . . ?
C26 C27 C22 120.0(8) . . ?
C16 C21 H21 120.0 . . ?
C20 C21 C16 119.9(7) . . ?
C20 C21 H21 120.0 . . ?
P1 C15 H15A 109.5 . . ?
P1 C15 H15B 109.5 . . ?
P1 C15 H15C 109.5 . . ?
H15A C15 H15B 109.5 . . ?
H15A C15 H15C 109.5 . . ?
H15B C15 H15C 109.5 . . ?
C7 C8 H8 119.3 . . ?
C7 C8 C9 121.5(7) . . ?
C9 C8 H8 119.3 . . ?
C29 C30 H30 119.7 . . ?
C29 C30 C31 120.6(7) . . ?
C31 C30 H30 119.7 . . ?
C40 C35 P2 120.0(6) . . ?
C36 C35 P2 122.8(6) . . ?
C36 C35 C40 117.1(8) . . ?
C18 C17 C16 119.6(7) . . ?
C18 C17 H17 120.2 . . ?
C16 C17 H17 120.2 . . ?
P2 C28 H28A 109.5 . . ?
P2 C28 H28B 109.5 . . ?
P2 C28 H28C 109.5 . . ?
H28A C28 H28B 109.5 . . ?
H28A C28 H28C 109.5 . . ?
H28B C28 H28C 109.5 . . ?
C18 C19 H19 120.1 . . ?
C18 C19 C20 119.8(7) . . ?
C20 C19 H19 120.1 . . ?
C21 C20 H20 119.6 . . ?
C19 C20 C21 120.7(7) . . ?
C19 C20 H20 119.6 . . ?
C43 C44 H44 119.3 . . ?
C45 C44 H44 119.3 . . ?
C45 C44 C43 121.5(9) . . ?
Re1 C3 H3 114.6 . . ?
P2 C3 Re1 125.0(3) . . ?
P2 C3 H3 114.6 . . ?
C4 C3 Re1 57.1(4) . . ?
C4 C3 P2 118.7(5) . . ?
C4 C3 H3 114.6 . . ?
C48 C53 H53 119.3 . . ?
C52 C53 C48 121.5(8) . . ?
C52 C53 H53 119.3 . . ?
C11 C12 H12 119.8 . . ?
C13 C12 C11 120.5(8) . . ?
C13 C12 H12 119.8 . . ?
C22 C23 H23 120.3 . . ?
C22 C23 C24 119.5(7) . . ?
C24 C23 H23 120.3 . . ?
C48 C49 H49 120.0 . . ?
C50 C49 C48 120.1(8) . . ?
C50 C49 H49 120.0 . . ?
P3 C41 H41A 109.5 . . ?
P3 C41 H41B 109.5 . . ?
P3 C41 H41C 109.5 . . ?
H41A C41 H41B 109.5 . . ?
H41A C41 H41C 109.5 . . ?
H41B C41 H41C 109.5 . . ?
C5 C14 H14 119.4 . . ?
C13 C14 C5 121.2(7) . . ?
C13 C14 H14 119.4 . . ?
C24 C25 H25 120.0 . . ?
C24 C25 C26 119.9(8) . . ?
C26 C25 H25 120.0 . . ?
C27 C22 P1 118.6(6) . . ?
C23 C22 P1 121.6(5) . . ?
C23 C22 C27 119.8(7) . . ?
C29 C34 H34 119.8 . . ?
C33 C34 C29 120.5(8) . . ?
C33 C34 H34 119.8 . . ?
C23 C24 H24 119.8 . . ?
C25 C24 C23 120.3(8) . . ?
C25 C24 H24 119.8 . . ?
C27 C26 C25 120.5(7) . . ?
C27 C26 H26 119.7 . . ?
C25 C26 H26 119.7 . . ?
C31 C32 H32 119.8 . . ?
C33 C32 H32 119.8 . . ?
C33 C32 C31 120.4(8) . . ?
C44 C43 P3 119.9(6) . . ?
C44 C43 C42 118.9(8) . . ?
C42 C43 P3 121.1(7) . . ?
C8 C9 H9 120.3 . . ?
C10 C9 C8 119.3(7) . . ?
C10 C9 H9 120.3 . . ?
C11 C10 H10 118.8 . . ?
C9 C10 C11 122.4(7) . . ?
C9 C10 H10 118.8 . . ?
C30 C31 H31 120.1 . . ?
C32 C31 C30 119.9(8) . . ?
C32 C31 H31 120.1 . . ?
C12 C13 C14 120.9(7) . . ?
C12 C13 H13 119.6 . . ?
C14 C13 H13 119.6 . . ?
C49 C50 H50 119.5 . . ?
C51 C50 C49 121.1(8) . . ?
C51 C50 H50 119.5 . . ?
C50 C51 H51 120.2 . . ?
C50 C51 C52 119.5(8) . . ?
C52 C51 H51 120.2 . . ?
C43 C42 H42 120.3 . . ?
C43 C42 C47 119.3(10) . . ?
C47 C42 H42 120.3 . . ?
C53 C52 H52 120.0 . . ?
C51 C52 C53 120.1(9) . . ?
C51 C52 H52 120.0 . . ?
C39 C38 H38 120.2 . . ?
C39 C38 C37 119.6(9) . . ?
C37 C38 H38 120.2 . . ?
C34 C33 H33 119.8 . . ?
C32 C33 C34 120.3(8) . . ?
C32 C33 H33 119.8 . . ?
C44 C45 H45 120.3 . . ?
C44 C45 C46 119.5(10) . . ?
C46 C45 H45 120.3 . . ?
C38 C39 H39 119.3 . . ?
C38 C39 C40 121.4(9) . . ?
C40 C39 H39 119.3 . . ?
C35 C40 C39 119.7(9) . . ?
C35 C40 H40 120.1 . . ?
C39 C40 H40 120.1 . . ?
C35 C36 H36 118.9 . . ?
C35 C36 C37 122.2(9) . . ?
C37 C36 H36 118.9 . . ?
C54 O1 H1A 109.5 . . ?
C38 C37 C36 119.9(10) . . ?
C38 C37 H37 120.1 . . ?
C36 C37 H37 120.1 . . ?
C42 C47 H47 119.6 . . ?
C46 C47 C42 120.8(10) . . ?
C46 C47 H47 119.6 . . ?
C45 C46 H46 120.0 . . ?
C47 C46 C45 120.0(10) . . ?
C47 C46 H46 120.0 . . ?
O1 C54 H54A 109.5 . . ?
O1 C54 H54B 109.5 . . ?
O1 C54 H54C 109.5 . . ?
H54A C54 H54B 109.5 . . ?
H54A C54 H54C 109.5 . . ?
H54B C54 H54C 109.5 . . ?
H57A C57 H57B 107.8 . . ?
C55 C57 H57A 109.0 . . ?
C55 C57 H57B 109.0 . . ?
C55 C57 C58 112.8(16) . . ?
C58 C57 H57A 109.0 . . ?
C58 C57 H57B 109.0 . . ?
H60A C60 H60B 109.5 . . ?
H60A C60 H60C 109.5 . . ?
H60B C60 H60C 109.5 . . ?
C59 C60 H60A 109.5 . . ?
C59 C60 H60B 109.5 . . ?
C59 C60 H60C 109.5 . . ?
C60 C59 H59A 104.5 . . ?
C60 C59 H59B 104.5 . . ?
C60 C59 C58 131.0(18) . . ?
H59A C59 H59B 105.6 . . ?
C58 C59 H59A 104.5 . . ?
C58 C59 H59B 104.5 . . ?
C57 C55 H55A 111.1 . . ?
C57 C55 H55B 111.1 . . ?
H55A C55 H55B 109.1 . . ?
C56 C55 C57 103.2(16) . . ?
C56 C55 H55A 111.1 . . ?
C56 C55 H55B 111.1 . . ?
C57 C58 H58A 107.2 . . ?
C57 C58 H58B 107.2 . . ?
C59 C58 C57 120.5(14) . . ?
C59 C58 H58A 107.2 . . ?
C59 C58 H58B 107.2 . . ?
H58A C58 H58B 106.8 . . ?
C55 C56 H56A 109.5 . . ?
C55 C56 H56B 109.5 . . ?
C55 C56 H56C 109.5 . . ?
H56A C56 H56B 109.5 . . ?
H56A C56 H56C 109.5 . . ?
H56B C56 H56C 109.5 . . ?

loop_
_geom_bond_atom_site_label_1
_geom_bond_atom_site_label_2
_geom_bond_distance
_geom_bond_site_symmetry_2
_geom_bond_publ_flag
Re1 Cl1 2.4023(18) . ?
Re1 Cl2 2.5023(18) . ?
Re1 P3 2.4523(19) . ?
Re1 C4 1.897(7) . ?
Re1 C2 1.885(7) . ?
Re1 C1 2.253(6) . ?
Re1 C3 2.239(7) . ?
Re2 O3 1.740(7) . ?
Re2 O5 1.691(9) . ?
Re2 O2 1.703(7) . ?
Re2 O01Q 1.697(7) . ?
P1 C1 1.771(7) . ?
P1 C16 1.809(7) . ?
P1 C15 1.783(7) . ?
P1 C22 1.793(7) . ?
P2 C29 1.798(7) . ?
P2 C35 1.806(8) . ?
P2 C28 1.798(7) . ?
P2 C3 1.771(7) . ?
P3 C48 1.830(7) . ?
P3 C41 1.817(7) . ?
P3 C43 1.825(8) . ?
C4 C5 1.418(10) . ?
C4 C3 1.468(9) . ?
C29 C30 1.380(10) . ?
C29 C34 1.392(10) . ?
C2 C1 1.469(9) . ?
C2 C7 1.439(10) . ?
C48 C53 1.385(10) . ?
C48 C49 1.402(10) . ?
C1 H1 1.0000 . ?
C6 C7 1.426(10) . ?
C6 C5 1.434(9) . ?
C6 C11 1.418(10) . ?
C18 H18 0.9500 . ?
C18 C17 1.379(10) . ?
C18 C19 1.374(11) . ?
C7 C8 1.379(10) . ?
C16 C21 1.390(10) . ?
C16 C17 1.401(10) . ?
C5 C14 1.387(10) . ?
C11 C12 1.417(10) . ?
C11 C10 1.418(10) . ?
C27 H27 0.9500 . ?
C27 C22 1.399(9) . ?
C27 C26 1.378(11) . ?
C21 H21 0.9500 . ?
C21 C20 1.379(10) . ?
C15 H15A 0.9800 . ?
C15 H15B 0.9800 . ?
C15 H15C 0.9800 . ?
C8 H8 0.9500 . ?
C8 C9 1.400(10) . ?
C30 H30 0.9500 . ?
C30 C31 1.383(11) . ?
C35 C40 1.377(11) . ?
C35 C36 1.354(11) . ?
C17 H17 0.9500 . ?
C28 H28A 0.9800 . ?
C28 H28B 0.9800 . ?
C28 H28C 0.9800 . ?
C19 H19 0.9500 . ?
C19 C20 1.375(11) . ?
C20 H20 0.9500 . ?
C44 H44 0.9500 . ?
C44 C43 1.382(11) . ?
C44 C45 1.365(11) . ?
C3 H3 1.0000 . ?
C53 H53 0.9500 . ?
C53 C52 1.382(11) . ?
C12 H12 0.9500 . ?
C12 C13 1.358(11) . ?
C23 H23 0.9500 . ?
C23 C22 1.378(10) . ?
C23 C24 1.408(10) . ?
C49 H49 0.9500 . ?
C49 C50 1.385(11) . ?
C41 H41A 0.9800 . ?
C41 H41B 0.9800 . ?
C41 H41C 0.9800 . ?
C14 H14 0.9500 . ?
C14 C13 1.387(11) . ?
C25 H25 0.9500 . ?
C25 C24 1.373(11) . ?
C25 C26 1.381(11) . ?
C34 H34 0.9500 . ?
C34 C33 1.371(11) . ?
C24 H24 0.9500 . ?
C26 H26 0.9500 . ?
C32 H32 0.9500 . ?
C32 C31 1.367(11) . ?
C32 C33 1.364(11) . ?
C43 C42 1.386(11) . ?
C9 H9 0.9500 . ?
C9 C10 1.351(11) . ?
C10 H10 0.9500 . ?
C31 H31 0.9500 . ?
C13 H13 0.9500 . ?
C50 H50 0.9500 . ?
C50 C51 1.367(12) . ?
C51 H51 0.9500 . ?
C51 C52 1.377(12) . ?
C42 H42 0.9500 . ?
C42 C47 1.386(14) . ?
C52 H52 0.9500 . ?
C38 H38 0.9500 . ?
C38 C39 1.323(13) . ?
C38 C37 1.347(13) . ?
C33 H33 0.9500 . ?
C45 H45 0.9500 . ?
C45 C46 1.377(15) . ?
C39 H39 0.9500 . ?
C39 C40 1.399(12) . ?
C40 H40 0.9500 . ?
C36 H36 0.9500 . ?
C36 C37 1.380(12) . ?
O1 H1A 0.8400 . ?
O1 C54 1.414(15) . ?
C37 H37 0.9500 . ?
C47 H47 0.9500 . ?
C47 C46 1.367(16) . ?
C46 H46 0.9500 . ?
C54 H54A 0.9800 . ?
C54 H54B 0.9800 . ?
C54 H54C 0.9800 . ?
C57 H57A 0.9900 . ?
C57 H57B 0.9900 . ?
C57 C55 1.549(8) . ?
C57 C58 1.568(8) . ?
C60 H60A 0.9800 . ?
C60 H60B 0.9800 . ?
C60 H60C 0.9800 . ?
C60 C59 1.559(8) . ?
C59 H59A 0.9900 . ?
C59 H59B 0.9900 . ?
C59 C58 1.563(8) . ?
C55 H55A 0.9900 . ?
C55 H55B 0.9900 . ?
C55 C56 1.526(10) . ?
C58 H58A 0.9900 . ?
C58 H58B 0.9900 . ?
C56 H56A 0.9800 . ?
C56 H56B 0.9800 . ?
C56 H56C 0.9800 . ?

loop_
_geom_torsion_atom_site_label_1
_geom_torsion_atom_site_label_2
_geom_torsion_atom_site_label_3
_geom_torsion_atom_site_label_4
_geom_torsion
_geom_torsion_site_symmetry_1
_geom_torsion_site_symmetry_2
_geom_torsion_site_symmetry_3
_geom_torsion_site_symmetry_4
_geom_torsion_publ_flag
Re1 P3 C48 C53 31.4(7) . . . . ?
Re1 P3 C48 C49 -154.0(5) . . . . ?
Re1 P3 C43 C44 76.7(7) . . . . ?
Re1 P3 C43 C42 -98.8(7) . . . . ?
Re1 C4 C5 C6 -4.2(12) . . . . ?
Re1 C4 C5 C14 178.1(6) . . . . ?
Re1 C4 C3 P2 115.2(5) . . . . ?
Re1 C2 C1 P1 -120.4(5) . . . . ?
Re1 C2 C7 C6 1.4(12) . . . . ?
Re1 C2 C7 C8 -177.8(6) . . . . ?
Cl1 Re1 C4 C5 102.1(8) . . . . ?
Cl1 Re1 C4 C3 -81.7(4) . . . . ?
Cl1 Re1 C2 C1 84.3(4) . . . . ?
Cl1 Re1 C2 C7 -101.1(8) . . . . ?
P1 C16 C21 C20 -175.8(6) . . . . ?
P1 C16 C17 C18 175.9(5) . . . . ?
Cl2 Re1 C4 C5 -164.4(7) . . . . ?
Cl2 Re1 C4 C3 11.8(5) . . . . ?
Cl2 Re1 C2 C1 -10.1(6) . . . . ?
Cl2 Re1 C2 C7 164.4(6) . . . . ?
P2 C29 C30 C31 -178.2(6) . . . . ?
P2 C29 C34 C33 178.6(6) . . . . ?
P2 C35 C40 C39 -178.1(8) . . . . ?
P2 C35 C36 C37 176.4(9) . . . . ?
P3 Re1 C4 C5 -87.6(8) . . . . ?
P3 Re1 C4 C3 88.6(4) . . . . ?
P3 Re1 C2 C1 -87.0(4) . . . . ?
P3 Re1 C2 C7 87.5(8) . . . . ?
P3 C48 C53 C52 177.5(6) . . . . ?
P3 C48 C49 C50 -176.0(6) . . . . ?
P3 C43 C42 C47 174.9(8) . . . . ?
C4 Re1 C2 C1 -176.4(4) . . . . ?
C4 Re1 C2 C7 -1.9(8) . . . . ?
C4 C5 C14 C13 178.5(7) . . . . ?
C29 P2 C35 C40 80.6(8) . . . . ?
C29 P2 C35 C36 -95.7(8) . . . . ?
C29 P2 C3 Re1 -60.2(5) . . . . ?
C29 P2 C3 C4 -128.4(5) . . . . ?
C29 C30 C31 C32 -1.0(13) . . . . ?
C29 C34 C33 C32 0.3(12) . . . . ?
C2 Re1 C4 C5 3.4(8) . . . . ?
C2 Re1 C4 C3 179.6(4) . . . . ?
C2 C7 C8 C9 179.2(7) . . . . ?
C48 P3 C43 C44 -51.8(7) . . . . ?
C48 P3 C43 C42 132.7(7) . . . . ?
C48 C53 C52 C51 -2.1(13) . . . . ?
C48 C49 C50 C51 -1.1(12) . . . . ?
C1 Re1 C4 C5 0.7(9) . . . . ?
C1 Re1 C4 C3 176.9(3) . . . . ?
C1 Re1 C2 C7 174.5(10) . . . . ?
C1 P1 C16 C21 118.6(6) . . . . ?
C1 P1 C16 C17 -58.0(6) . . . . ?
C1 P1 C22 C27 171.0(6) . . . . ?
C1 P1 C22 C23 -7.6(7) . . . . ?
C1 C2 C7 C6 173.6(7) . . . . ?
C1 C2 C7 C8 -5.6(13) . . . . ?
C6 C7 C8 C9 0.0(11) . . . . ?
C6 C5 C14 C13 0.8(11) . . . . ?
C6 C11 C12 C13 -0.8(12) . . . . ?
C6 C11 C10 C9 -1.8(12) . . . . ?
C18 C19 C20 C21 -1.0(13) . . . . ?
C7 C2 C1 Re1 -174.9(9) . . . . ?
C7 C2 C1 P1 64.6(10) . . . . ?
C7 C6 C5 C4 2.3(10) . . . . ?
C7 C6 C5 C14 -180.0(7) . . . . ?
C7 C6 C11 C12 -180.0(7) . . . . ?
C7 C6 C11 C10 1.0(11) . . . . ?
C7 C8 C9 C10 -0.8(13) . . . . ?
C16 P1 C1 Re1 -167.6(4) . . . . ?
C16 P1 C1 C2 -98.0(6) . . . . ?
C16 P1 C22 C27 54.7(6) . . . . ?
C16 P1 C22 C23 -124.0(6) . . . . ?
C16 C21 C20 C19 0.2(13) . . . . ?
C5 C4 C3 Re1 176.4(10) . . . . ?
C5 C4 C3 P2 -68.4(10) . . . . ?
C5 C6 C7 C2 -1.2(10) . . . . ?
C5 C6 C7 C8 178.1(7) . . . . ?
C5 C6 C11 C12 1.7(11) . . . . ?
C5 C6 C11 C10 -177.3(7) . . . . ?
C5 C14 C13 C12 0.1(12) . . . . ?
C11 C6 C7 C2 -179.4(6) . . . . ?
C11 C6 C7 C8 -0.2(10) . . . . ?
C11 C6 C5 C4 -179.5(7) . . . . ?
C11 C6 C5 C14 -1.7(10) . . . . ?
C11 C12 C13 C14 -0.1(12) . . . . ?
C21 C16 C17 C18 -0.8(10) . . . . ?
C15 P1 C1 Re1 -48.6(6) . . . . ?
C15 P1 C1 C2 21.0(7) . . . . ?
C15 P1 C16 C21 -3.9(7) . . . . ?
C15 P1 C16 C17 179.6(5) . . . . ?
C15 P1 C22 C27 -61.1(7) . . . . ?
C15 P1 C22 C23 120.3(6) . . . . ?
C8 C9 C10 C11 1.7(13) . . . . ?
C30 C29 C34 C33 -1.4(11) . . . . ?
C35 P2 C29 C30 71.0(7) . . . . ?
C35 P2 C29 C34 -109.0(6) . . . . ?
C35 P2 C3 Re1 -176.4(4) . . . . ?
C35 P2 C3 C4 115.5(6) . . . . ?
C35 C36 C37 C38 0.5(18) . . . . ?
C17 C18 C19 C20 0.9(12) . . . . ?
C17 C16 C21 C20 0.7(11) . . . . ?
C28 P2 C29 C30 -174.0(6) . . . . ?
C28 P2 C29 C34 6.0(7) . . . . ?
C28 P2 C35 C40 -35.6(8) . . . . ?
C28 P2 C35 C36 148.0(8) . . . . ?
C28 P2 C3 Re1 64.3(5) . . . . ?
C28 P2 C3 C4 -3.8(7) . . . . ?
C19 C18 C17 C16 0.0(11) . . . . ?
C44 C43 C42 C47 -0.6(13) . . . . ?
C44 C45 C46 C47 1.4(17) . . . . ?
C3 Re1 C4 C5 -176.2(10) . . . . ?
C3 Re1 C2 C1 -176.1(3) . . . . ?
C3 Re1 C2 C7 -1.6(9) . . . . ?
C3 P2 C29 C30 -48.0(7) . . . . ?
C3 P2 C29 C34 132.0(6) . . . . ?
C3 P2 C35 C40 -157.6(7) . . . . ?
C3 P2 C35 C36 26.0(9) . . . . ?
C3 C4 C5 C6 -178.7(8) . . . . ?
C3 C4 C5 C14 3.6(13) . . . . ?
C53 C48 C49 C50 -1.1(11) . . . . ?
C12 C11 C10 C9 179.2(8) . . . . ?
C49 C48 C53 C52 2.7(11) . . . . ?
C49 C50 C51 C52 1.8(13) . . . . ?
C41 P3 C48 C53 -93.9(7) . . . . ?
C41 P3 C48 C49 80.7(6) . . . . ?
C41 P3 C43 C44 -158.4(6) . . . . ?
C41 P3 C43 C42 26.2(8) . . . . ?
C22 P1 C1 Re1 77.9(5) . . . . ?
C22 P1 C1 C2 147.5(5) . . . . ?
C22 P1 C16 C21 -121.5(6) . . . . ?
C22 P1 C16 C17 61.9(6) . . . . ?
C22 C27 C26 C25 1.4(12) . . . . ?
C22 C23 C24 C25 1.6(11) . . . . ?
C34 C29 C30 C31 1.7(12) . . . . ?
C24 C23 C22 P1 176.7(5) . . . . ?
C24 C23 C22 C27 -1.9(11) . . . . ?
C24 C25 C26 C27 -1.7(12) . . . . ?
C26 C27 C22 P1 -178.2(6) . . . . ?
C26 C27 C22 C23 0.5(11) . . . . ?
C26 C25 C24 C23 0.2(11) . . . . ?
C43 P3 C48 C53 156.0(6) . . . . ?
C43 P3 C48 C49 -29.4(7) . . . . ?
C43 C44 C45 C46 -1.2(14) . . . . ?
C43 C42 C47 C46 0.9(17) . . . . ?
C10 C11 C12 C13 178.2(8) . . . . ?
C31 C32 C33 C34 0.4(13) . . . . ?
C50 C51 C52 C53 -0.2(14) . . . . ?
C42 C47 C46 C45 -1.3(19) . . . . ?
C38 C39 C40 C35 2.8(18) . . . . ?
C33 C32 C31 C30 0.0(13) . . . . ?
C45 C44 C43 P3 -174.7(7) . . . . ?
C45 C44 C43 C42 0.8(13) . . . . ?
C39 C38 C37 C36 0.7(17) . . . . ?
C40 C35 C36 C37 -0.1(15) . . . . ?
C36 C35 C40 C39 -1.5(15) . . . . ?
C37 C38 C39 C40 -2.3(18) . . . . ?
C60 C59 C58 C57 -177.1(17) . . . . ?
C55 C57 C58 C59 -166.2(17) . . . . ?
C58 C57 C55 C56 -62(2) . . . . ?
